data_1571950
loop_
_publ_author_name
'Arnold, Robert E.'
'Saska, Jan'
'Mesquita-Ribeiro, Raquel'
'Dajas-Bailador, Federico'
'Taylor, Laurence'
'Lewis, William'
'Argent, Stephen'
'Shao, Huiling'
'Houk, Kendall N.'
'Denton, Ross M.'

_publ_section_title
;
 Total synthesis, biological evaluation and biosynthetic re-evaluation of
 <i>Illicium</i>-derived neolignans.
;
_journal_issue 30
_journal_name_full 'Chemical science'
_journal_page_first 11783
_journal_page_last 11793
_journal_paper_doi 10.1039/d4sc03232b
_journal_volume 15
_journal_year 2024
_chemical_formula_moiety 'C27 H26 O3'
_chemical_formula_sum 'C27 H26 O3'
_chemical_formula_weight 398.48
_space_group_crystal_system monoclinic
_space_group_IT_number 14
_space_group_name_Hall '-P 2ybc'
_space_group_name_H-M_alt 'P 1 21/c 1'
_atom_sites_solution_hydrogens mixed
_atom_sites_solution_primary iterative
_atom_sites_solution_secondary difmap
_audit_creation_date 2018-09-05
_audit_creation_method
;
Olex2 1.2
(compiled 2018.05.29 svn.r3508 for OlexSys, GUI svn.r5506)
;
_audit_update_record
;
2024-01-23 deposited with the CCDC.	2024-06-13 downloaded from the CCDC.
;
_cell_angle_alpha 90
_cell_angle_beta 102.695(4)
_cell_angle_gamma 90
_cell_formula_units_Z 4
_cell_length_a 18.6576(9)
_cell_length_b 11.7041(5)
_cell_length_c 10.0865(3)
_cell_measurement_reflns_used 3332
_cell_measurement_temperature 120(2)
_cell_measurement_theta_max 73.7140
_cell_measurement_theta_min 4.4780
_cell_volume 2148.75(16)
_computing_cell_refinement 'CrysAlisPro 1.171.39.46 (Rigaku OD, 2018)'
_computing_data_collection 'CrysAlisPro 1.171.39.46 (Rigaku OD, 2018)'
_computing_data_reduction 'CrysAlisPro 1.171.39.46 (Rigaku OD, 2018)'
_computing_molecular_graphics 'Olex2 (Dolomanov et al., 2009)'
_computing_publication_material 'Olex2 (Dolomanov et al., 2009)'
_computing_structure_refinement 'ShelXL (Sheldrick, 2015)'
_computing_structure_solution 'olex2.solve (Bourhis et al., 2015)'
_diffrn_ambient_environment 'N2 gas'
_diffrn_ambient_temperature 120(2)
_diffrn_crystal_treatment 'flash frozen in gaseous N2'
_diffrn_detector 'CCD area detector'
_diffrn_detector_area_resol_mean 4.2207
_diffrn_detector_type 'Agilent Diffraction Titan S2 detector'
_diffrn_measured_fraction_theta_full 0.979
_diffrn_measured_fraction_theta_max 0.949
_diffrn_measurement_details
;
List of Runs (angles in degrees, time in seconds):

  # Type    Start    End  Width  t~exp~   \w     \q     \k     \f   Frames
#--------------------------------------------------------------------------
  1  \w   -113.00 -25.00   1.00   20.00    --  -42.81 -38.00  30.00   88
  2  \w    -49.00 -22.00   1.00   20.00    --  -42.81  38.00-180.00   27
  3  \w    -92.00  -2.00   1.00   20.00    --  -42.81 125.00-180.00   90
  4  \w     94.00 170.00   1.00   80.00    --  103.32 125.00-150.00   76
  5  \w    143.00 175.00   1.00   80.00    --  103.32  77.00 -90.00   32
  6  \w     40.00 110.00   1.00   80.00    --  103.32 -94.00-150.00   70
  7  \w     88.00 117.00   1.00   80.00    --  103.32-125.00  60.00   29
  8  \w     32.00  63.00   1.00   80.00    --  103.32-125.00  60.00   31
  9  \w     43.00  87.00   1.00   80.00    --  103.32 -45.00-180.00   44
 10  \w     74.00 127.00   1.00   80.00    --  103.32  77.00 -90.00   53
 11  \w     54.00  84.00   1.00   80.00    --  103.32 -94.00 150.00   30
 12  \w     31.00  97.00   1.00   80.00    --  103.32   0.00  60.00   66
;
_diffrn_measurement_device '\k-geometry diffractometer'
_diffrn_measurement_device_type 'SuperNova, Titan S2'
_diffrn_measurement_method '\w scans'
_diffrn_measurement_specimen_support 'MiTeGen micromount'
_diffrn_orient_matrix_type 'CrysAlisPro convention (1999,Acta A55,543-557)'
_diffrn_orient_matrix_UB_11 0.0074255000
_diffrn_orient_matrix_UB_12 -0.1310418000
_diffrn_orient_matrix_UB_13 -0.0019116000
_diffrn_orient_matrix_UB_21 -0.0841561000
_diffrn_orient_matrix_UB_22 -0.0111960000
_diffrn_orient_matrix_UB_23 -0.0444180000
_diffrn_orient_matrix_UB_31 0.0053994000
_diffrn_orient_matrix_UB_32 0.0050157000
_diffrn_orient_matrix_UB_33 -0.1501017000
_diffrn_radiation_monochromator mirror
_diffrn_radiation_probe x-ray
_diffrn_radiation_type CuK\a
_diffrn_radiation_wavelength 1.54184
_diffrn_reflns_av_R_equivalents 0.0423
_diffrn_reflns_av_unetI/netI 0.0505
_diffrn_reflns_Laue_measured_fraction_full 0.979
_diffrn_reflns_Laue_measured_fraction_max 0.949
_diffrn_reflns_limit_h_max 23
_diffrn_reflns_limit_h_min -22
_diffrn_reflns_limit_k_max 14
_diffrn_reflns_limit_k_min -14
_diffrn_reflns_limit_l_max 7
_diffrn_reflns_limit_l_min -12
_diffrn_reflns_number 8284
_diffrn_reflns_point_group_measured_fraction_full 0.979
_diffrn_reflns_point_group_measured_fraction_max 0.949
_diffrn_reflns_theta_full 67.684
_diffrn_reflns_theta_max 73.821
_diffrn_reflns_theta_min 2.427
_diffrn_source 'microfocus sealed tube'
_diffrn_source_type 'Agilent Diffraction microfocus tube'
_exptl_absorpt_coefficient_mu 0.625
_exptl_absorpt_correction_T_max 1.000
_exptl_absorpt_correction_T_min 0.745
_exptl_absorpt_correction_type gaussian
_exptl_absorpt_process_details
;
CrysAlisPro 1.171.39.46 (Rigaku Oxford Diffraction, 2018)
Numerical absorption correction based on gaussian integration over
			a multifaceted crystal model
Empirical absorption correction using spherical harmonics,
 implemented in SCALE3 ABSPACK scaling algorithm.
;
_exptl_crystal_colour 'clear colourless'
_exptl_crystal_colour_lustre clear
_exptl_crystal_colour_primary colourless
_exptl_crystal_density_diffrn 1.232
_exptl_crystal_description needle
_exptl_crystal_F_000 848
_exptl_crystal_recrystallization_method 'Re-crystallisation from solvent: diethyl ether, pentane'
_exptl_crystal_size_max 0.402
_exptl_crystal_size_mid 0.05
_exptl_crystal_size_min 0.026
_refine_diff_density_max 0.400
_refine_diff_density_min -0.351
_refine_diff_density_rms 0.065
_refine_ls_extinction_method none
_refine_ls_goodness_of_fit_ref 1.133
_refine_ls_hydrogen_treatment mixed
_refine_ls_matrix_type full
_refine_ls_number_parameters 331
_refine_ls_number_reflns 4132
_refine_ls_number_restraints 180
_refine_ls_restrained_S_all 1.155
_refine_ls_R_factor_all 0.0934
_refine_ls_R_factor_gt 0.0584
_refine_ls_shift/su_max 0.000
_refine_ls_shift/su_mean 0.000
_refine_ls_structure_factor_coef Fsqd
_refine_ls_weighting_details 'w=1/[\s^2^(Fo^2^)+(0.0828P)^2^+1.5833P] where P=(Fo^2^+2Fc^2^)/3'
_refine_ls_weighting_scheme calc
_refine_ls_wR_factor_gt 0.1526
_refine_ls_wR_factor_ref 0.2029
_reflns_Friedel_coverage 0.000
_reflns_number_gt 2758
_reflns_number_total 4132
_reflns_threshold_expression 'I > 2\s(I)'
_cod_data_source_file d4sc03232b2.cif
_cod_data_source_block 3-simonsol-F
_cod_depositor_comments 'Adding full bibliography for 1571943--1571950.cif.'
_cod_original_cell_volume 2148.74(16)
_cod_database_code 1571950
_nottingham_internal_coll_name REARDI
_nottingham_internal_coll_number 17626
_nottingham_internal_coll_client REA/RD
_nottingham_internal_coll_type custom
_nottingham_internal_coll_frame_method '\w scans'
_nottingham_internal_coll_frame_time '20.00, 80.00'
_nottingham_internal_coll_frame_width 1.00
_nottingham_internal_coll_user pczwl
_nottingham_internal_coll_date 10/04/2018
_nottingham_internal_coll_location NOTTS
_nottingham_internal_coll_instrument 'GVA, PL13110002'
_nottingham_internal_process_date 12/04/2018
_nottingham_internal_process_user pczwl
_nottingham_internal_solution_date 25/4/2018
_nottingham_internal_solution_user pczwl
_nottingham_internal_refinement_date 25/4/2018
_nottingham_internal_refinement_user pczwl
_nottingham_internal_validation_date 7/6/2018
_nottingham_internal_validation_user pczwl
_nottingham_internal_archive_date 7/6/2018
_shelx_shelxl_version_number 2018/3
_chemical_oxdiff_formula 'C27 H26 O3'
_chemical_oxdiff_usercomment 'REARDI #17626 GVA-1420 IN FOMBLIN FILM ON A MICROMOUNT FOR REA/RD'
_shelx_space_group_comment
;
The symmetry employed for this shelxl refinement is uniquely defined
by the following loop, which should always be used as a source of
symmetry information in preference to the above space-group names.
They are only intended as comments.
;
_shelx_estimated_absorpt_t_max 0.984
_shelx_estimated_absorpt_t_min 0.787
_reflns_odcompleteness_completeness 97.88
_reflns_odcompleteness_iscentric 1
_reflns_odcompleteness_theta 67.13
_olex2_refinement_description
;
1. Fixed Uiso
 At 1.2 times of:
  All C(H) groups, All C(H,H) groups, All C(H,H,H,H) groups
 At 1.5 times of:
  All O(H) groups
2. Restrained distances
 C22-C21 \\sim C22A-C21 \\sim C26-C25 \\sim C29-C28 \\sim C28-C29A \\sim
C25-C26A
 with sigma of 0.02
 C27-C26 \\sim C30A-C29A \\sim C30-C29 \\sim C23A-C22A \\sim C23-C22 \\sim
C26A-C27A
 with sigma of 0.02
3. Uiso/Uaniso restraints and constraints
C25 \\sim C26 \\sim C26A \\sim C27 \\sim C27A \\sim C28 \\sim C29 \\sim C29A
\\sim C30 \\sim C30A: within 2A with sigma of 0.01 and sigma for terminal atoms
of 0.02
4. Rigid body (RIGU) restrains
 C21, C22, C22A, C23, C23A, C25, C26, C26A, C27, C27A, C28, C29, C29A, C30, C30A
 with sigma for 1-2 distances of 0.004 and sigma for 1-3 distances of 0.004
5. Others
 Sof(H28D)=Sof(H28C)=Sof(C29A)=Sof(H29A)=Sof(C30A)=Sof(H30C)=Sof(H30D)=1-FVAR(1)
 Sof(H28a)=Sof(H28b)=Sof(C29)=Sof(H29)=Sof(C30)=Sof(H30a)=Sof(H30b)=FVAR(1)
 Sof(H21C)=Sof(H21D)=Sof(C22A)=Sof(H22A)=Sof(C23A)=Sof(H23C)=Sof(H23D)=1-FVAR(2)
 Sof(H21a)=Sof(H21b)=Sof(C22)=Sof(H22)=Sof(C23)=Sof(H23a)=Sof(H23b)=FVAR(2)
 Sof(H25C)=Sof(H25D)=Sof(C26A)=Sof(H26A)=Sof(C27A)=Sof(H27C)=Sof(H27D)=1-FVAR(3)
 Sof(H25a)=Sof(H25b)=Sof(C26)=Sof(H26)=Sof(C27)=Sof(H27a)=Sof(H27b)=FVAR(3)
6.a Ternary CH refined with riding coordinates:
 C13(H13)
6.b Secondary CH2 refined with riding coordinates:
 C1(H1a,H1b), C21(H21a,H21b), C21(H21C,H21D), C25(H25a,H25b), C25(H25C,H25D),
 C28(H28a,H28b), C28(H28D,H28C)
6.c Aromatic/amide H refined with riding coordinates:
 C4(H4), C7(H7), C9(H9), C10(H10), C16(H16), C18(H18), C19(H19), C22(H22),
 C22A(H22A), C26(H26), C26A(H26A), C29(H29), C29A(H29A)
6.d X=CH2 refined with riding coordinates:
 C23(H23a,H23b), C23A(H23C,H23D), C27(H27a,H27b), C27A(H27C,H27D), C30(H30a,
 H30b), C30A(H30C,H30D)
;
_olex2_date_sample_data_collection 2018-04-12
_olex2_date_sample_submission 2018-04-09
_olex2_exptl_crystal_mounting_method 'in fomblin film on a micromount'
_olex2_submission_original_sample_id RA-308-004
_olex2_submission_special_instructions 'No special instructions were received'
_oxdiff_exptl_absorpt_empirical_details
;
Empirical correction (ABSPACK) includes:
- Absorption correction using spherical harmonics
- Frame scaling
;
_oxdiff_exptl_absorpt_empirical_full_max 1.355
_oxdiff_exptl_absorpt_empirical_full_min 0.703

loop_
_space_group_symop_operation_xyz
'x, y, z'
'-x, y+1/2, -z+1/2'
'-x, -y, -z'
'x, -y-1/2, z-1/2'

loop_
_atom_site_label
_atom_site_type_symbol
_atom_site_fract_x
_atom_site_fract_y
_atom_site_fract_z
_atom_site_U_iso_or_equiv
_atom_site_adp_type
_atom_site_occupancy
_atom_site_site_symmetry_order
_atom_site_calc_flag
_atom_site_refinement_flags_posn
_atom_site_refinement_flags_adp
_atom_site_refinement_flags_occupancy
_atom_site_disorder_assembly
_atom_site_disorder_group
C1 C 0.63704(16) 0.4605(3) 0.5418(3) 0.0349(6) Uani 1 1 d . . . . .
H1A H 0.612506 0.525683 0.575875 0.042 Uiso 1 1 calc R . . . .
H1B H 0.626167 0.465383 0.441338 0.042 Uiso 1 1 calc R . . . .
C2 C 0.60565(16) 0.3518(3) 0.5820(3) 0.0333(6) Uani 1 1 d . . . . .
C3 C 0.65020(15) 0.2460(2) 0.5891(2) 0.0297(6) Uani 1 1 d . . . . .
C4 C 0.72207(15) 0.2553(2) 0.5850(2) 0.0281(6) Uani 1 1 d . . . . .
H4 H 0.749181 0.186222 0.589189 0.034 Uiso 1 1 calc R . . . .
C5 C 0.76314(17) 0.3643(2) 0.5744(3) 0.0322(6) Uani 1 1 d . . . . .
C6 C 0.82471(17) 0.3726(2) 0.7008(3) 0.0312(6) Uani 1 1 d . . . . .
C7 C 0.89351(17) 0.3207(3) 0.7369(3) 0.0356(7) Uani 1 1 d . . . . .
H7 H 0.910197 0.272323 0.674368 0.043 Uiso 1 1 calc R . . . .
C8 C 0.93774(18) 0.3405(3) 0.8658(3) 0.0413(7) Uani 1 1 d . . . . .
C9 C 0.91096(18) 0.4099(3) 0.9564(3) 0.0400(7) Uani 1 1 d . . . . .
H9 H 0.940686 0.421844 1.044600 0.048 Uiso 1 1 calc R . . . .
C10 C 0.84208(17) 0.4626(3) 0.9225(3) 0.0361(7) Uani 1 1 d . . . . .
H10 H 0.824257 0.509284 0.985250 0.043 Uiso 1 1 calc R . . . .
C11 C 0.80153(17) 0.4431(2) 0.7928(3) 0.0328(6) Uani 1 1 d . . . . .
O12 O 0.73300(12) 0.48891(17) 0.74223(18) 0.0364(5) Uani 1 1 d . . . . .
C13 C 0.71852(17) 0.4708(2) 0.5948(3) 0.0335(6) Uani 1 1 d . . . . .
H13 H 0.737100 0.538007 0.551076 0.040 Uiso 1 1 calc R . . . .
O14 O 0.54341(13) 0.3512(2) 0.6062(2) 0.0450(6) Uani 1 1 d . . . . .
C15 C 0.61816(16) 0.1301(3) 0.5957(3) 0.0321(6) Uani 1 1 d . . . . .
C16 C 0.63368(16) 0.0444(3) 0.5106(3) 0.0341(6) Uani 1 1 d . . . . .
H16 H 0.661671 0.063302 0.445549 0.041 Uiso 1 1 calc R . . . .
C17 C 0.60988(18) -0.0680(3) 0.5167(3) 0.0410(7) Uani 1 1 d . . . . .
C18 C 0.56846(19) -0.0941(3) 0.6113(3) 0.0446(8) Uani 1 1 d . . . . .
H18 H 0.552360 -0.170419 0.618601 0.053 Uiso 1 1 calc R . . . .
C19 C 0.55035(18) -0.0107(3) 0.6949(3) 0.0447(8) Uani 1 1 d . . . . .
H19 H 0.521369 -0.030119 0.758184 0.054 Uiso 1 1 calc R . . . .
C20 C 0.57383(17) 0.1011(3) 0.6880(3) 0.0388(7) Uani 1 1 d . . . . .
C21 C 0.6293(2) -0.1593(3) 0.4251(4) 0.0537(9) Uani 1 1 d D U . . .
H21A H 0.637457 -0.124720 0.340114 0.064 Uiso 0.723(10) 1 calc R . P A 1
H21B H 0.588691 -0.215328 0.401318 0.064 Uiso 0.723(10) 1 calc R . P A 1
H21C H 0.590117 -0.217234 0.420640 0.064 Uiso 0.277(10) 1 calc R . P A 2
H21D H 0.619233 -0.122869 0.334337 0.064 Uiso 0.277(10) 1 calc R . P A 2
C22 C 0.6992(3) -0.2186(4) 0.5013(7) 0.0413(13) Uani 0.723(10) 1 d D U P A 1
H22 H 0.699843 -0.248696 0.589069 0.050 Uiso 0.723(10) 1 calc R . P A 1
C22A C 0.6950(8) -0.2269(12) 0.4279(19) 0.059(4) Uani 0.277(10) 1 d D U P A 2
H22A H 0.703642 -0.270151 0.353175 0.070 Uiso 0.277(10) 1 calc R . P A 2
C23 C 0.7592(3) -0.2306(4) 0.4519(6) 0.0536(16) Uani 0.723(10) 1 d D U P A 1
H23A H 0.760176 -0.201397 0.364409 0.064 Uiso 0.723(10) 1 calc R . P A 1
H23B H 0.801128 -0.268325 0.504020 0.064 Uiso 0.723(10) 1 calc R . P A 1
C23A C 0.7413(11) -0.2205(13) 0.5476(17) 0.062(5) Uani 0.277(10) 1 d D U P A 2
H23C H 0.729206 -0.175645 0.618058 0.075 Uiso 0.277(10) 1 calc R . P A 2
H23D H 0.786539 -0.260857 0.563056 0.075 Uiso 0.277(10) 1 calc R . P A 2
O24 O 0.55530(14) 0.1779(2) 0.7778(2) 0.0473(6) Uani 1 1 d . . . . .
H24 H 0.552(3) 0.245(4) 0.732(5) 0.071 Uiso 1 1 d R . . . .
C25 C 0.78615(18) 0.3624(2) 0.4362(3) 0.0352(6) Uani 1 1 d D U . . .
H25A H 0.818897 0.296114 0.434260 0.042 Uiso 0.43(4) 1 calc R . P B 1
H25B H 0.741783 0.351704 0.362753 0.042 Uiso 0.43(4) 1 calc R . P B 1
H25C H 0.810090 0.288125 0.427308 0.042 Uiso 0.57(4) 1 calc R . P B 2
H25D H 0.741186 0.366416 0.362898 0.042 Uiso 0.57(4) 1 calc R . P B 2
C26 C 0.8243(12) 0.4674(18) 0.409(2) 0.042(3) Uani 0.43(4) 1 d D U P B 1
H26 H 0.868999 0.489485 0.468549 0.051 Uiso 0.43(4) 1 calc R . P B 1
C26A C 0.8375(9) 0.4567(13) 0.4139(18) 0.042(2) Uani 0.57(4) 1 d D U P B 2
H26A H 0.881475 0.466486 0.481204 0.050 Uiso 0.57(4) 1 calc R . P B 2
C27 C 0.7958(14) 0.5314(12) 0.3007(13) 0.041(3) Uani 0.43(4) 1 d D U P B 1
H27A H 0.751077 0.509195 0.241343 0.049 Uiso 0.43(4) 1 calc R . P B 1
H27B H 0.820215 0.599015 0.283033 0.049 Uiso 0.43(4) 1 calc R . P B 1
C27A C 0.8263(12) 0.5273(10) 0.3080(11) 0.047(2) Uani 0.57(4) 1 d D U P B 2
H27C H 0.783037 0.520557 0.238291 0.056 Uiso 0.57(4) 1 calc R . P B 2
H27D H 0.861599 0.584509 0.301965 0.056 Uiso 0.57(4) 1 calc R . P B 2
C28 C 1.0133(2) 0.2903(4) 0.9058(4) 0.0637(11) Uani 1 1 d D U . . .
H28A H 1.047138 0.338385 0.866617 0.076 Uiso 0.806(8) 1 calc R . P C 1
H28B H 1.029600 0.294604 1.005949 0.076 Uiso 0.806(8) 1 calc R . P C 1
H28D H 1.041578 0.343609 0.973969 0.076 Uiso 0.194(8) 1 calc R . P C 2
H28C H 1.007638 0.219266 0.955743 0.076 Uiso 0.194(8) 1 calc R . P C 2
C29 C 1.0206(3) 0.1747(4) 0.8651(5) 0.0565(13) Uani 0.806(8) 1 d D U P C 1
H29 H 0.990576 0.117849 0.892639 0.068 Uiso 0.806(8) 1 calc R . P C 1
C29A C 1.0604(10) 0.2620(18) 0.8206(17) 0.060(3) Uani 0.194(8) 1 d D U P C 2
H29A H 1.094217 0.311818 0.791932 0.072 Uiso 0.194(8) 1 calc R . P C 2
C30 C 1.0701(4) 0.1421(8) 0.7862(9) 0.085(2) Uani 0.806(8) 1 d D U P C 1
H30A H 1.100544 0.197672 0.757597 0.101 Uiso 0.806(8) 1 calc R . P C 1
H30B H 1.073198 0.064276 0.761242 0.101 Uiso 0.806(8) 1 calc R . P C 1
C30A C 1.049(2) 0.150(2) 0.786(5) 0.078(6) Uani 0.194(8) 1 d D U P C 2
H30C H 1.013518 0.106724 0.820227 0.093 Uiso 0.194(8) 1 calc R . P C 2
H30D H 1.076000 0.114288 0.728055 0.093 Uiso 0.194(8) 1 calc R . P C 2

loop_
_atom_site_aniso_label
_atom_site_aniso_U_11
_atom_site_aniso_U_22
_atom_site_aniso_U_33
_atom_site_aniso_U_23
_atom_site_aniso_U_13
_atom_site_aniso_U_12
C1 0.0366(16) 0.0343(15) 0.0329(14) -0.0007(11) 0.0057(11) 0.0098(13)
C2 0.0366(16) 0.0403(16) 0.0222(12) -0.0043(11) 0.0049(10) 0.0034(13)
C3 0.0326(14) 0.0334(14) 0.0223(11) -0.0005(10) 0.0047(10) 0.0004(12)
C4 0.0343(15) 0.0273(13) 0.0223(11) -0.0030(10) 0.0056(10) 0.0022(12)
C5 0.0475(17) 0.0243(13) 0.0246(12) -0.0003(10) 0.0075(11) -0.0012(12)
C6 0.0426(16) 0.0265(13) 0.0252(12) -0.0006(10) 0.0092(11) -0.0063(12)
C7 0.0398(16) 0.0367(16) 0.0308(13) -0.0049(11) 0.0089(12) 0.0016(13)
C8 0.0389(17) 0.0429(17) 0.0395(15) -0.0062(13) 0.0028(13) 0.0001(14)
C9 0.0486(19) 0.0387(16) 0.0295(13) -0.0058(12) 0.0016(12) -0.0064(14)
C10 0.0459(18) 0.0318(15) 0.0303(13) -0.0071(11) 0.0077(12) -0.0050(13)
C11 0.0443(17) 0.0241(13) 0.0298(13) -0.0002(10) 0.0077(12) -0.0035(12)
O12 0.0481(13) 0.0322(10) 0.0275(9) -0.0059(8) 0.0052(8) 0.0037(9)
C13 0.0474(18) 0.0276(14) 0.0251(13) -0.0005(10) 0.0071(11) 0.0008(13)
O14 0.0424(13) 0.0521(14) 0.0446(12) 0.0006(10) 0.0185(10) 0.0095(11)
C15 0.0304(14) 0.0367(15) 0.0271(12) 0.0029(11) 0.0015(10) -0.0031(12)
C16 0.0317(14) 0.0363(15) 0.0328(14) 0.0042(12) 0.0038(11) -0.0040(12)
C17 0.0419(17) 0.0349(16) 0.0405(15) 0.0043(12) -0.0029(13) -0.0053(14)
C18 0.0469(19) 0.0411(17) 0.0392(15) 0.0108(14) -0.0048(13) -0.0164(15)
C19 0.0390(17) 0.060(2) 0.0327(15) 0.0106(14) 0.0021(12) -0.0166(16)
C20 0.0388(17) 0.0505(18) 0.0244(12) 0.0028(13) 0.0016(11) -0.0079(15)
C21 0.060(2) 0.0310(16) 0.069(2) -0.0041(16) 0.0113(18) -0.0082(16)
C22 0.055(3) 0.025(2) 0.044(3) -0.004(2) 0.012(3) -0.005(2)
C22A 0.076(9) 0.030(7) 0.067(10) -0.003(8) 0.009(7) -0.001(6)
C23 0.062(3) 0.032(2) 0.064(4) -0.004(2) 0.007(3) 0.000(2)
C23A 0.056(9) 0.040(8) 0.084(11) -0.002(7) 0.002(8) -0.014(7)
O24 0.0551(15) 0.0564(15) 0.0333(11) 0.0014(10) 0.0160(10) -0.0028(12)
C25 0.0468(17) 0.0342(14) 0.0274(13) -0.0011(11) 0.0140(12) -0.0003(13)
C26 0.054(6) 0.038(4) 0.038(4) 0.000(3) 0.017(4) 0.001(4)
C26A 0.058(5) 0.038(4) 0.039(3) -0.001(3) 0.031(3) -0.004(4)
C27 0.041(7) 0.045(4) 0.044(4) 0.009(3) 0.028(5) -0.002(5)
C27A 0.046(6) 0.052(4) 0.053(4) 0.005(3) 0.034(4) -0.013(5)
C28 0.045(2) 0.080(3) 0.058(2) -0.0218(19) -0.0061(16) 0.0190(19)
C29 0.041(2) 0.054(3) 0.066(3) 0.000(2) -0.006(2) 0.013(2)
C29A 0.048(6) 0.068(6) 0.059(6) -0.012(5) 0.000(4) 0.024(5)
C30 0.069(4) 0.109(4) 0.060(3) -0.029(3) -0.022(3) 0.068(3)
C30A 0.066(12) 0.078(8) 0.076(10) -0.027(8) -0.013(10) 0.024(9)

loop_
_atom_type_symbol
_atom_type_description
_atom_type_scat_dispersion_real
_atom_type_scat_dispersion_imag
_atom_type_scat_source
C C 0.0181 0.0091 'International Tables Vol C Tables 4.2.6.8 and 6.1.1.4'
H H 0.0000 0.0000 'International Tables Vol C Tables 4.2.6.8 and 6.1.1.4'
O O 0.0492 0.0322 'International Tables Vol C Tables 4.2.6.8 and 6.1.1.4'

loop_
_exptl_crystal_face_index_h
_exptl_crystal_face_index_k
_exptl_crystal_face_index_l
_exptl_crystal_face_perp_dist
1 -2 0 0.0211
-1 2 0 0.0221
1 0 -2 0.2001
-1 0 2 0.2001
1 0 0 0.0162
-1 0 0 0.0100
5 2 0 0.0174

loop_
_geom_angle_atom_site_label_1
_geom_angle_atom_site_label_2
_geom_angle_atom_site_label_3
_geom_angle
_geom_angle_site_symmetry_1
_geom_angle_site_symmetry_3
_geom_angle_publ_flag
H1A C1 H1B 107.7 . . ?
C2 C1 H1A 108.9 . . ?
C2 C1 H1B 108.9 . . ?
C2 C1 C13 113.5(2) . . ?
C13 C1 H1A 108.9 . . ?
C13 C1 H1B 108.9 . . ?
C3 C2 C1 118.3(2) . . ?
O14 C2 C1 119.9(3) . . ?
O14 C2 C3 121.7(3) . . ?
C2 C3 C15 122.4(2) . . ?
C4 C3 C2 118.6(3) . . ?
C4 C3 C15 119.0(3) . . ?
C3 C4 H4 116.8 . . ?
C3 C4 C5 126.4(3) . . ?
C5 C4 H4 116.8 . . ?
C4 C5 C6 107.3(2) . . ?
C4 C5 C13 112.3(2) . . ?
C4 C5 C25 107.3(2) . . ?
C6 C5 C13 99.7(2) . . ?
C6 C5 C25 116.6(3) . . ?
C13 C5 C25 113.5(2) . . ?
C7 C6 C5 132.4(2) . . ?
C11 C6 C5 108.1(3) . . ?
C11 C6 C7 119.4(3) . . ?
C6 C7 H7 120.2 . . ?
C6 C7 C8 119.5(3) . . ?
C8 C7 H7 120.2 . . ?
C7 C8 C28 121.0(3) . . ?
C9 C8 C7 118.8(3) . . ?
C9 C8 C28 120.2(3) . . ?
C8 C9 H9 118.7 . . ?
C8 C9 C10 122.6(3) . . ?
C10 C9 H9 118.7 . . ?
C9 C10 H10 121.9 . . ?
C11 C10 C9 116.2(3) . . ?
C11 C10 H10 121.9 . . ?
C10 C11 C6 123.3(3) . . ?
O12 C11 C6 112.7(2) . . ?
O12 C11 C10 124.0(3) . . ?
C11 O12 C13 105.6(2) . . ?
C1 C13 C5 115.0(2) . . ?
C1 C13 H13 109.2 . . ?
C5 C13 H13 109.2 . . ?
O12 C13 C1 108.6(2) . . ?
O12 C13 C5 105.5(2) . . ?
O12 C13 H13 109.2 . . ?
C16 C15 C3 119.3(2) . . ?
C16 C15 C20 117.6(3) . . ?
C20 C15 C3 123.1(3) . . ?
C15 C16 H16 118.6 . . ?
C15 C16 C17 122.8(3) . . ?
C17 C16 H16 118.6 . . ?
C16 C17 C21 121.3(3) . . ?
C18 C17 C16 118.0(3) . . ?
C18 C17 C21 120.7(3) . . ?
C17 C18 H18 119.6 . . ?
C19 C18 C17 120.8(3) . . ?
C19 C18 H18 119.6 . . ?
C18 C19 H19 119.5 . . ?
C18 C19 C20 121.0(3) . . ?
C20 C19 H19 119.5 . . ?
C19 C20 C15 119.7(3) . . ?
O24 C20 C15 123.0(3) . . ?
O24 C20 C19 117.2(3) . . ?
C17 C21 H21A 110.1 . . ?
C17 C21 H21B 110.1 . . ?
C17 C21 H21C 103.8 . . ?
C17 C21 H21D 103.8 . . ?
C17 C21 C22 107.9(3) . . ?
H21A C21 H21B 108.4 . . ?
H21C C21 H21D 105.4 . . ?
C22 C21 H21A 110.1 . . ?
C22 C21 H21B 110.1 . . ?
C22A C21 C17 133.5(7) . . ?
C22A C21 H21C 103.8 . . ?
C22A C21 H21D 103.8 . . ?
C21 C22 H22 118.1 . . ?
C23 C22 C21 123.8(6) . . ?
C23 C22 H22 118.1 . . ?
C21 C22A H22A 124.3 . . ?
C23A C22A C21 111.4(16) . . ?
C23A C22A H22A 124.3 . . ?
C22 C23 H23A 120.0 . . ?
C22 C23 H23B 120.0 . . ?
H23A C23 H23B 120.0 . . ?
C22A C23A H23C 120.0 . . ?
C22A C23A H23D 120.0 . . ?
H23C C23A H23D 120.0 . . ?
C20 O24 H24 103(3) . . ?
C5 C25 H25A 108.9 . . ?
C5 C25 H25B 108.9 . . ?
C5 C25 H25C 108.4 . . ?
C5 C25 H25D 108.4 . . ?
H25A C25 H25B 107.7 . . ?
H25C C25 H25D 107.4 . . ?
C26 C25 C5 113.3(12) . . ?
C26 C25 H25A 108.9 . . ?
C26 C25 H25B 108.9 . . ?
C26A C25 C5 115.7(8) . . ?
C26A C25 H25C 108.4 . . ?
C26A C25 H25D 108.4 . . ?
C25 C26 H26 120.1 . . ?
C27 C26 C25 119.8(14) . . ?
C27 C26 H26 120.1 . . ?
C25 C26A H26A 117.2 . . ?
C27A C26A C25 125.5(11) . . ?
C27A C26A H26A 117.2 . . ?
C26 C27 H27A 120.0 . . ?
C26 C27 H27B 120.0 . . ?
H27A C27 H27B 120.0 . . ?
C26A C27A H27C 120.0 . . ?
C26A C27A H27D 120.0 . . ?
H27C C27A H27D 120.0 . . ?
C8 C28 H28A 108.3 . . ?
C8 C28 H28B 108.3 . . ?
C8 C28 H28D 105.4 . . ?
C8 C28 H28C 105.4 . . ?
H28A C28 H28B 107.4 . . ?
H28D C28 H28C 106.0 . . ?
C29 C28 C8 115.9(4) . . ?
C29 C28 H28A 108.3 . . ?
C29 C28 H28B 108.3 . . ?
C29A C28 C8 127.5(8) . . ?
C29A C28 H28D 105.4 . . ?
C29A C28 H28C 105.4 . . ?
C28 C29 H29 118.7 . . ?
C30 C29 C28 122.6(6) . . ?
C30 C29 H29 118.7 . . ?
C28 C29A H29A 126.3 . . ?
C30A C29A C28 107(3) . . ?
C30A C29A H29A 126.3 . . ?
C29 C30 H30A 120.0 . . ?
C29 C30 H30B 120.0 . . ?
H30A C30 H30B 120.0 . . ?
C29A C30A H30C 120.0 . . ?
C29A C30A H30D 120.0 . . ?
H30C C30A H30D 120.0 . . ?

loop_
_geom_bond_atom_site_label_1
_geom_bond_atom_site_label_2
_geom_bond_distance
_geom_bond_site_symmetry_2
_geom_bond_publ_flag
C1 H1A 0.9900 . ?
C1 H1B 0.9900 . ?
C1 C2 1.493(4) . ?
C1 C13 1.501(4) . ?
C2 C3 1.484(4) . ?
C2 O14 1.238(4) . ?
C3 C4 1.355(4) . ?
C3 C15 1.490(4) . ?
C4 H4 0.9500 . ?
C4 C5 1.504(4) . ?
C5 C6 1.520(4) . ?
C5 C13 1.537(4) . ?
C5 C25 1.547(4) . ?
C6 C7 1.394(4) . ?
C6 C11 1.380(4) . ?
C7 H7 0.9500 . ?
C7 C8 1.397(4) . ?
C8 C9 1.395(4) . ?
C8 C28 1.499(5) . ?
C9 H9 0.9500 . ?
C9 C10 1.399(4) . ?
C10 H10 0.9500 . ?
C10 C11 1.378(4) . ?
C11 O12 1.377(4) . ?
O12 C13 1.468(3) . ?
C13 H13 1.0000 . ?
C15 C16 1.391(4) . ?
C15 C20 1.416(4) . ?
C16 H16 0.9500 . ?
C16 C17 1.395(4) . ?
C17 C18 1.387(5) . ?
C17 C21 1.507(5) . ?
C18 H18 0.9500 . ?
C18 C19 1.380(5) . ?
C19 H19 0.9500 . ?
C19 C20 1.386(5) . ?
C20 O24 1.374(4) . ?
C21 H21A 0.9900 . ?
C21 H21B 0.9900 . ?
C21 H21C 0.9900 . ?
C21 H21D 0.9900 . ?
C21 C22 1.528(7) . ?
C21 C22A 1.455(12) . ?
C22 H22 0.9500 . ?
C22 C23 1.329(8) . ?
C22A H22A 0.9500 . ?
C22A C23A 1.323(14) . ?
C23 H23A 0.9500 . ?
C23 H23B 0.9500 . ?
C23A H23C 0.9500 . ?
C23A H23D 0.9500 . ?
O24 H24 0.90(5) . ?
C25 H25A 0.9900 . ?
C25 H25B 0.9900 . ?
C25 H25C 0.9900 . ?
C25 H25D 0.9900 . ?
C25 C26 1.476(12) . ?
C25 C26A 1.511(9) . ?
C26 H26 0.9500 . ?
C26 C27 1.334(12) . ?
C26A H26A 0.9500 . ?
C26A C27A 1.330(10) . ?
C27 H27A 0.9500 . ?
C27 H27B 0.9500 . ?
C27A H27C 0.9500 . ?
C27A H27D 0.9500 . ?
C28 H28A 0.9900 . ?
C28 H28B 0.9900 . ?
C28 H28D 0.9900 . ?
C28 H28C 0.9900 . ?
C28 C29 1.429(6) . ?
C28 C29A 1.396(13) . ?
C29 H29 0.9500 . ?
C29 C30 1.398(9) . ?
C29A H29A 0.9500 . ?
C29A C30A 1.366(16) . ?
C30 H30A 0.9500 . ?
C30 H30B 0.9500 . ?
C30A H30C 0.9500 . ?
C30A H30D 0.9500 . ?

loop_
_geom_hbond_atom_site_label_D
_geom_hbond_atom_site_label_H
_geom_hbond_atom_site_label_A
_geom_hbond_distance_DH
_geom_hbond_distance_HA
_geom_hbond_distance_DA
_geom_hbond_angle_DHA
_geom_hbond_site_symmetry_A
_geom_hbond_publ_flag
O24 H24 O14 0.90(5) 1.76(5) 2.644(3) 165(4) . yes

loop_
_geom_torsion_atom_site_label_1
_geom_torsion_atom_site_label_2
_geom_torsion_atom_site_label_3
_geom_torsion_atom_site_label_4
_geom_torsion
_geom_torsion_site_symmetry_1
_geom_torsion_site_symmetry_2
_geom_torsion_site_symmetry_3
_geom_torsion_site_symmetry_4
_geom_torsion_publ_flag
C1 C2 C3 C4 12.6(3) . . . . ?
C1 C2 C3 C15 -165.2(2) . . . . ?
C2 C1 C13 C5 47.0(3) . . . . ?
C2 C1 C13 O12 -70.9(3) . . . . ?
C2 C3 C4 C5 0.4(4) . . . . ?
C2 C3 C15 C16 132.7(3) . . . . ?
C2 C3 C15 C20 -49.2(4) . . . . ?
C3 C4 C5 C6 119.1(3) . . . . ?
C3 C4 C5 C13 10.5(4) . . . . ?
C3 C4 C5 C25 -114.8(3) . . . . ?
C3 C15 C16 C17 175.7(3) . . . . ?
C3 C15 C20 C19 -175.3(3) . . . . ?
C3 C15 C20 O24 1.3(4) . . . . ?
C4 C3 C15 C16 -45.1(4) . . . . ?
C4 C3 C15 C20 133.0(3) . . . . ?
C4 C5 C6 C7 79.0(4) . . . . ?
C4 C5 C6 C11 -98.0(3) . . . . ?
C4 C5 C13 C1 -34.0(3) . . . . ?
C4 C5 C13 O12 85.7(3) . . . . ?
C4 C5 C25 C26 177.3(10) . . . . ?
C4 C5 C25 C26A -171.7(8) . . . . ?
C5 C6 C7 C8 -176.5(3) . . . . ?
C5 C6 C11 C10 175.2(3) . . . . ?
C5 C6 C11 O12 -3.1(3) . . . . ?
C5 C25 C26 C27 -120(2) . . . . ?
C5 C25 C26A C27A -126.6(16) . . . . ?
C6 C5 C13 C1 -147.4(2) . . . . ?
C6 C5 C13 O12 -27.7(3) . . . . ?
C6 C5 C25 C26 -62.3(10) . . . . ?
C6 C5 C25 C26A -51.3(9) . . . . ?
C6 C7 C8 C9 1.4(5) . . . . ?
C6 C7 C8 C28 -177.2(3) . . . . ?
C6 C11 O12 C13 -15.5(3) . . . . ?
C7 C6 C11 C10 -2.3(4) . . . . ?
C7 C6 C11 O12 179.4(2) . . . . ?
C7 C8 C9 C10 -1.4(5) . . . . ?
C7 C8 C28 C29 -41.9(6) . . . . ?
C7 C8 C28 C29A 27.8(13) . . . . ?
C8 C9 C10 C11 -0.5(5) . . . . ?
C8 C28 C29 C30 123.6(5) . . . . ?
C8 C28 C29A C30A -93(2) . . . . ?
C9 C8 C28 C29 139.4(4) . . . . ?
C9 C8 C28 C29A -150.9(12) . . . . ?
C9 C10 C11 C6 2.4(4) . . . . ?
C9 C10 C11 O12 -179.5(3) . . . . ?
C10 C11 O12 C13 166.2(3) . . . . ?
C11 C6 C7 C8 0.3(4) . . . . ?
C11 O12 C13 C1 151.2(2) . . . . ?
C11 O12 C13 C5 27.4(3) . . . . ?
C13 C1 C2 C3 -36.2(3) . . . . ?
C13 C1 C2 O14 145.1(3) . . . . ?
C13 C5 C6 C7 -163.9(3) . . . . ?
C13 C5 C6 C11 19.1(3) . . . . ?
C13 C5 C25 C26 52.7(10) . . . . ?
C13 C5 C25 C26A 63.7(9) . . . . ?
O14 C2 C3 C4 -168.6(3) . . . . ?
O14 C2 C3 C15 13.6(4) . . . . ?
C15 C3 C4 C5 178.2(2) . . . . ?
C15 C16 C17 C18 0.6(4) . . . . ?
C15 C16 C17 C21 -178.5(3) . . . . ?
C16 C15 C20 C19 2.8(4) . . . . ?
C16 C15 C20 O24 179.4(3) . . . . ?
C16 C17 C18 C19 1.2(5) . . . . ?
C16 C17 C21 C22 93.3(4) . . . . ?
C16 C17 C21 C22A 78.9(11) . . . . ?
C17 C18 C19 C20 -0.9(5) . . . . ?
C17 C21 C22 C23 -126.4(5) . . . . ?
C17 C21 C22A C23A 14(2) . . . . ?
C18 C17 C21 C22 -85.8(4) . . . . ?
C18 C17 C21 C22A -100.2(11) . . . . ?
C18 C19 C20 C15 -1.2(5) . . . . ?
C18 C19 C20 O24 -178.0(3) . . . . ?
C20 C15 C16 C17 -2.5(4) . . . . ?
C21 C17 C18 C19 -179.7(3) . . . . ?
C25 C5 C6 C7 -41.4(4) . . . . ?
C25 C5 C6 C11 141.6(2) . . . . ?
C25 C5 C13 C1 87.9(3) . . . . ?
C25 C5 C13 O12 -152.4(2) . . . . ?
C28 C8 C9 C10 177.3(3) . . . . ?

loop_
_exptl_oxdiff_crystal_face_indexfrac_h
_exptl_oxdiff_crystal_face_indexfrac_k
_exptl_oxdiff_crystal_face_indexfrac_l
_exptl_oxdiff_crystal_face_x
_exptl_oxdiff_crystal_face_y
_exptl_oxdiff_crystal_face_z
0.9983 -1.9999 -0.0023 0.2695 -0.0615 -0.0043
-0.9983 1.9999 0.0023 -0.2695 0.0615 0.0043
0.9949 -0.0002 -1.9990 0.0112 0.0051 0.3054
-0.9949 0.0002 1.9990 -0.0112 -0.0051 -0.3054
0.9994 -0.0001 -0.0009 0.0074 -0.0841 0.0055
-0.9994 0.0001 0.0009 -0.0074 0.0841 -0.0055
4.9978 1.9994 -0.0029 -0.2249 -0.4429 0.0375
